data_7023011
loop_
_publ_author_name
'Constable, Edwin C.'
'Housecroft, Catherine E.'
'Kopecky, Peter'
'Martin, Colin J.'
'Wright, Iain A.'
'Zampese, Jennifer A.'
'Bolink, Henk J.'
'Pertegas, Antonio'

_publ_section_title
;
 Solution, structural and photophysical aspects of substituent effects in
 the N^N ligand in [Ir(C^N)2(N^N)]+ complexes.
;
_journal_issue 22
_journal_name_full 'Dalton transactions (Cambridge, England : 2003)'
_journal_page_first 8086
_journal_page_last 8103
_journal_paper_doi 10.1039/c3dt50492a
_journal_volume 42
_journal_year 2013
_chemical_formula_moiety 'C50 H44 Ir N4 O6, F6 P'
_chemical_formula_sum 'C50 H44 F6 Ir N4 O6 P'
_chemical_formula_weight 1134.08
_chemical_name_systematic
;
?
;
_space_group_IT_number 14
_symmetry_cell_setting monoclinic
_symmetry_space_group_name_Hall '-P 2yn'
_symmetry_space_group_name_H-M 'P 1 21/n 1'
_atom_sites_solution_hydrogens geom
_atom_sites_solution_primary direct
_atom_sites_solution_secondary difmap
_audit_creation_method SHELXL-97
_cell_angle_alpha 90.00
_cell_angle_beta 95.328(5)
_cell_angle_gamma 90.00
_cell_formula_units_Z 4
_cell_length_a 12.5203(8)
_cell_length_b 18.8096(10)
_cell_length_c 18.9682(13)
_cell_measurement_reflns_used 21728
_cell_measurement_temperature 173(2)
_cell_measurement_theta_max 56.73
_cell_measurement_theta_min 4.18
_cell_volume 4447.7(5)
_computing_cell_refinement 'Stoe IPDS'
_computing_data_collection 'Stoe IPDS'
_computing_data_reduction 'Stoe IPDS'
_computing_molecular_graphics 'Bruker SHELXTL'
_computing_publication_material 'Bruker SHELXTL'
_computing_structure_refinement 'SHELXL-97 (Sheldrick, 1997)'
_computing_structure_solution 'SHELXS-97 (Sheldrick, 1990)'
_diffrn_ambient_temperature 173(2)
_diffrn_measured_fraction_theta_full 0.998
_diffrn_measured_fraction_theta_max 0.998
_diffrn_measurement_device_type 'Stoe IPDS'
_diffrn_measurement_method '\w scans'
_diffrn_radiation_monochromator graphite
_diffrn_radiation_source 'fine-focus sealed tube'
_diffrn_radiation_type MoK\a
_diffrn_radiation_wavelength 0.71073
_diffrn_reflns_av_R_equivalents 0.0874
_diffrn_reflns_av_unetI/netI 0.0349
_diffrn_reflns_limit_h_max 16
_diffrn_reflns_limit_h_min -16
_diffrn_reflns_limit_k_max 24
_diffrn_reflns_limit_k_min -24
_diffrn_reflns_limit_l_max 24
_diffrn_reflns_limit_l_min -24
_diffrn_reflns_number 77004
_diffrn_reflns_theta_full 27.50
_diffrn_reflns_theta_max 27.50
_diffrn_reflns_theta_min 1.87
_exptl_absorpt_coefficient_mu 3.120
_exptl_absorpt_correction_T_max 0.6518
_exptl_absorpt_correction_T_min 0.3341
_exptl_absorpt_correction_type multi-scan
_exptl_absorpt_process_details '(Blessing 1951)'
_exptl_crystal_colour orange
_exptl_crystal_density_diffrn 1.694
_exptl_crystal_density_method 'not measured'
_exptl_crystal_description block
_exptl_crystal_F_000 2264
_exptl_crystal_size_max 0.45
_exptl_crystal_size_mid 0.15
_exptl_crystal_size_min 0.15
_refine_diff_density_max 3.685
_refine_diff_density_min -2.180
_refine_diff_density_rms 0.102
_refine_ls_extinction_method none
_refine_ls_goodness_of_fit_ref 1.095
_refine_ls_hydrogen_treatment constr
_refine_ls_matrix_type full
_refine_ls_number_parameters 619
_refine_ls_number_reflns 10213
_refine_ls_number_restraints 0
_refine_ls_restrained_S_all 1.095
_refine_ls_R_factor_all 0.0395
_refine_ls_R_factor_gt 0.0380
_refine_ls_shift/su_max 0.001
_refine_ls_shift/su_mean 0.000
_refine_ls_structure_factor_coef Fsqd
_refine_ls_weighting_details 'calc w=1/[\s^2^(Fo^2^)+(0.0348P)^2^+11.4002P] where P=(Fo^2^+2Fc^2^)/3'
_refine_ls_weighting_scheme calc
_refine_ls_wR_factor_gt 0.0937
_refine_ls_wR_factor_ref 0.0947
_reflns_number_gt 9844
_reflns_number_total 10213
_reflns_threshold_expression >2sigma(I)
_cod_data_source_file c3dt50492a.txt
_cod_data_source_block pka249
_cod_depositor_comments
;
The following automatic conversions were performed:

'_symmetry_cell_setting' value 'Monoclinic' changed to 'monoclinic'
according to /home/saulius/struct/CIF-dictionaries/cif_core.dic
dictionary named 'cif_core.dic' version 2.4.2 from 2011-04-26.

Automatic conversion script
Id: cif_fix_values 1891 2012-01-12 08:04:46Z andrius 
;
_cod_original_sg_symbol_Hall -P2yn
_cod_original_sg_symbol_H-M P2(1)/n
_cod_database_code 7023011

loop_
_symmetry_equiv_pos_as_xyz
'x, y, z'
'-x+1/2, y+1/2, -z+1/2'
'-x, -y, -z'
'x-1/2, -y-1/2, z-1/2'

loop_
_atom_site_label
_atom_site_type_symbol
_atom_site_fract_x
_atom_site_fract_y
_atom_site_fract_z
_atom_site_U_iso_or_equiv
_atom_site_adp_type
_atom_site_occupancy
_atom_site_symmetry_multiplicity
_atom_site_calc_flag
_atom_site_refinement_flags
Ir1 Ir 0.926714(10) 0.269051(7) 0.086371(7) 0.02852(6) Uani 1 1 d .
N1 N 1.0277(2) 0.17799(17) 0.08257(17) 0.0316(6) Uani 1 1 d .
N2 N 0.8291(2) 0.19020(16) 0.02314(15) 0.0272(6) Uani 1 1 d .
C1 C 1.1326(3) 0.1761(2) 0.1072(2) 0.0376(9) Uani 1 1 d .
H1A H 1.1703 0.2196 0.1149 0.045 Uiso 1 1 calc R
C2 C 1.1863(3) 0.1135(3) 0.1214(2) 0.0421(10) Uani 1 1 d .
H2A H 1.2605 0.1138 0.1373 0.051 Uiso 1 1 calc R
C3 C 1.1316(3) 0.0501(3) 0.1125(2) 0.0418(9) Uani 1 1 d .
H3A H 1.1662 0.0064 0.1253 0.050 Uiso 1 1 calc R
C4 C 1.0253(3) 0.0512(2) 0.0846(2) 0.0377(8) Uani 1 1 d .
H4A H 0.9869 0.0080 0.0761 0.045 Uiso 1 1 calc R
C5 C 0.9759(3) 0.1158(2) 0.0693(2) 0.0309(7) Uani 1 1 d .
C6 C 0.8647(3) 0.12257(19) 0.03593(19) 0.0284(7) Uani 1 1 d .
C7 C 0.8030(3) 0.0634(2) 0.0164(2) 0.0301(7) Uani 1 1 d .
H7A H 0.8304 0.0172 0.0272 0.036 Uiso 1 1 calc R
C8 C 0.7005(3) 0.07113(19) -0.0191(2) 0.0295(7) Uani 1 1 d .
C9 C 0.6675(3) 0.14033(19) -0.03379(19) 0.0290(7) Uani 1 1 d .
H9A H 0.5986 0.1485 -0.0579 0.035 Uiso 1 1 calc R
C10 C 0.7327(3) 0.19793(19) -0.01403(18) 0.0278(7) Uani 1 1 d .
C11 C 0.6986(3) 0.26967(18) -0.0408(2) 0.0306(8) Uani 1 1 d .
C12 C 0.6102(3) 0.3034(2) -0.0166(2) 0.0326(7) Uani 1 1 d .
H12A H 0.5723 0.2823 0.0192 0.039 Uiso 1 1 calc R
C13 C 0.5784(3) 0.3689(2) -0.0462(2) 0.0377(9) Uani 1 1 d .
C14 C 0.6322(4) 0.3988(2) -0.0998(2) 0.0400(9) Uani 1 1 d .
C15 C 0.7184(4) 0.3628(2) -0.1250(2) 0.0398(9) Uani 1 1 d .
C16 C 0.7522(3) 0.2979(2) -0.0952(2) 0.0348(8) Uani 1 1 d .
H16A H 0.8112 0.2734 -0.1119 0.042 Uiso 1 1 calc R
C17 C 0.4439(4) 0.3839(3) 0.0340(3) 0.0537(12) Uani 1 1 d .
H17A H 0.4071 0.3386 0.0234 0.080 Uiso 1 1 calc R
H17B H 0.3918 0.4196 0.0463 0.080 Uiso 1 1 calc R
H17C H 0.4986 0.3774 0.0739 0.080 Uiso 1 1 calc R
C18 C 0.5570(5) 0.4718(3) -0.1933(3) 0.0621(14) Uani 1 1 d .
H18A H 0.6004 0.4469 -0.2259 0.093 Uiso 1 1 calc R
H18B H 0.5508 0.5221 -0.2067 0.093 Uiso 1 1 calc R
H18C H 0.4853 0.4505 -0.1958 0.093 Uiso 1 1 calc R
C19 C 0.8379(4) 0.3548(3) -0.2148(3) 0.0582(13) Uani 1 1 d .
H19A H 0.8974 0.3377 -0.1819 0.087 Uiso 1 1 calc R
H19B H 0.8662 0.3839 -0.2517 0.087 Uiso 1 1 calc R
H19C H 0.7989 0.3140 -0.2368 0.087 Uiso 1 1 calc R
C20 C 0.6341(3) 0.00936(19) -0.0432(2) 0.0297(7) Uani 1 1 d .
C21 C 0.6439(3) -0.0548(2) -0.0065(2) 0.0336(8) Uani 1 1 d .
H21A H 0.6918 -0.0587 0.0352 0.040 Uiso 1 1 calc R
C22 C 0.5832(3) -0.1133(2) -0.0311(2) 0.0339(8) Uani 1 1 d .
C23 C 0.5099(3) -0.1072(2) -0.0913(2) 0.0340(8) Uani 1 1 d .
C24 C 0.5009(3) -0.0433(2) -0.1275(2) 0.0354(8) Uani 1 1 d .
C25 C 0.5631(3) 0.0148(2) -0.1042(2) 0.0339(8) Uani 1 1 d .
H25A H 0.5574 0.0582 -0.1298 0.041 Uiso 1 1 calc R
C26 C 0.6709(4) -0.1887(3) 0.0557(3) 0.0544(12) Uani 1 1 d .
H26A H 0.7403 -0.1767 0.0388 0.082 Uiso 1 1 calc R
H26B H 0.6715 -0.2386 0.0707 0.082 Uiso 1 1 calc R
H26C H 0.6580 -0.1582 0.0958 0.082 Uiso 1 1 calc R
C27 C 0.4853(4) -0.2116(3) -0.1607(3) 0.0548(12) Uani 1 1 d .
H27A H 0.4887 -0.1875 -0.2062 0.082 Uiso 1 1 calc R
H27B H 0.4377 -0.2529 -0.1671 0.082 Uiso 1 1 calc R
H27C H 0.5573 -0.2273 -0.1426 0.082 Uiso 1 1 calc R
C28 C 0.4113(5) 0.0236(3) -0.2221(3) 0.0617(14) Uani 1 1 d .
H28A H 0.3886 0.0594 -0.1890 0.093 Uiso 1 1 calc R
H28B H 0.3554 0.0179 -0.2614 0.093 Uiso 1 1 calc R
H28C H 0.4780 0.0392 -0.2406 0.093 Uiso 1 1 calc R
O1 O 0.4937(3) 0.40706(19) -0.02646(18) 0.0526(8) Uani 1 1 d .
O2 O 0.6065(3) 0.46605(18) -0.1236(2) 0.0618(10) Uani 1 1 d .
O3 O 0.7668(3) 0.39644(19) -0.17712(19) 0.0521(8) Uani 1 1 d .
O4 O 0.5881(2) -0.17820(16) 0.00006(18) 0.0455(7) Uani 1 1 d .
O5 O 0.4449(2) -0.16385(15) -0.11151(17) 0.0412(7) Uani 1 1 d .
O6 O 0.4287(2) -0.04255(17) -0.18625(18) 0.0479(8) Uani 1 1 d .
N3 N 0.8858(3) 0.22549(16) 0.17937(18) 0.0316(7) Uani 1 1 d .
C29 C 0.8036(3) 0.1816(2) 0.1867(2) 0.0377(8) Uani 1 1 d .
H29A H 0.7561 0.1710 0.1461 0.045 Uiso 1 1 calc R
C30 C 0.7844(4) 0.1509(3) 0.2506(3) 0.0459(10) Uani 1 1 d .
H30A H 0.7248 0.1204 0.2542 0.055 Uiso 1 1 calc R
C31 C 0.8555(4) 0.1665(3) 0.3091(3) 0.0507(11) Uani 1 1 d .
H31A H 0.8464 0.1454 0.3537 0.061 Uiso 1 1 calc R
C32 C 0.9395(4) 0.2128(3) 0.3025(2) 0.0461(10) Uani 1 1 d .
H32A H 0.9876 0.2240 0.3427 0.055 Uiso 1 1 calc R
C33 C 0.9539(3) 0.2430(2) 0.2375(2) 0.0365(8) Uani 1 1 d .
C34 C 1.0360(3) 0.2947(2) 0.2241(2) 0.0368(8) Uani 1 1 d .
C35 C 1.0329(3) 0.3205(2) 0.1543(2) 0.0366(8) Uani 1 1 d .
C36 C 1.1075(3) 0.3718(3) 0.1387(3) 0.0467(10) Uani 1 1 d .
H36A H 1.1052 0.3909 0.0922 0.056 Uiso 1 1 calc R
C37 C 1.1854(4) 0.3953(3) 0.1907(3) 0.0583(13) Uani 1 1 d .
H37A H 1.2356 0.4305 0.1796 0.070 Uiso 1 1 calc R
C38 C 1.1899(4) 0.3677(3) 0.2584(3) 0.0590(14) Uani 1 1 d .
H38A H 1.2443 0.3831 0.2934 0.071 Uiso 1 1 calc R
C39 C 1.1157(4) 0.3180(3) 0.2754(3) 0.0494(11) Uani 1 1 d .
H39A H 1.1187 0.2995 0.3222 0.059 Uiso 1 1 calc R
N4 N 0.9715(3) 0.32646(18) 0.00233(18) 0.0358(7) Uani 1 1 d .
C40 C 1.0496(3) 0.3061(3) -0.0378(2) 0.0445(10) Uani 1 1 d .
H40A H 1.0805 0.2602 -0.0306 0.053 Uiso 1 1 calc R
C41 C 1.0860(4) 0.3499(4) -0.0893(3) 0.0599(14) Uani 1 1 d .
H41A H 1.1411 0.3347 -0.1170 0.072 Uiso 1 1 calc R
C42 C 1.0395(5) 0.4169(3) -0.0991(3) 0.0610(14) Uani 1 1 d .
H42A H 1.0643 0.4487 -0.1328 0.073 Uiso 1 1 calc R
C43 C 0.9572(5) 0.4370(3) -0.0596(3) 0.0535(12) Uani 1 1 d .
H43A H 0.9233 0.4819 -0.0677 0.064 Uiso 1 1 calc R
C44 C 0.9236(4) 0.3911(2) -0.0075(2) 0.0410(9) Uani 1 1 d .
C45 C 0.8424(3) 0.4059(2) 0.0403(2) 0.0383(9) Uani 1 1 d .
C46 C 0.8297(3) 0.35384(19) 0.0915(2) 0.0323(8) Uani 1 1 d .
C47 C 0.7558(3) 0.3670(2) 0.1411(2) 0.0402(9) Uani 1 1 d .
H47A H 0.7474 0.3335 0.1777 0.048 Uiso 1 1 calc R
C48 C 0.6945(4) 0.4291(3) 0.1370(3) 0.0487(11) Uani 1 1 d .
H48A H 0.6447 0.4374 0.1709 0.058 Uiso 1 1 calc R
C49 C 0.7052(4) 0.4782(3) 0.0849(3) 0.0540(12) Uani 1 1 d .
H49A H 0.6622 0.5198 0.0824 0.065 Uiso 1 1 calc R
C50 C 0.7780(4) 0.4672(2) 0.0365(3) 0.0488(11) Uani 1 1 d .
H50A H 0.7849 0.5011 0.0001 0.059 Uiso 1 1 calc R
P1 P 1.04465(12) 0.14022(7) -0.16801(7) 0.0534(3) Uani 1 1 d .
F10 F 0.9463(3) 0.0873(2) -0.1670(2) 0.0841(11) Uani 1 1 d .
F11 F 1.0244(4) 0.1456(2) -0.2515(2) 0.1028(15) Uani 1 1 d .
F12 F 1.1200(4) 0.0747(3) -0.1750(3) 0.1111(16) Uani 1 1 d .
F13 F 1.0671(3) 0.1319(3) -0.08461(18) 0.0932(14) Uani 1 1 d .
F14 F 0.9670(4) 0.2050(2) -0.1619(3) 0.1076(16) Uani 1 1 d .
F15 F 1.1400(4) 0.1947(3) -0.1670(3) 0.1139(18) Uani 1 1 d .

loop_
_atom_site_aniso_label
_atom_site_aniso_U_11
_atom_site_aniso_U_22
_atom_site_aniso_U_33
_atom_site_aniso_U_23
_atom_site_aniso_U_13
_atom_site_aniso_U_12
Ir1 0.02634(8) 0.02922(9) 0.02865(9) -0.00286(5) -0.00461(5) -0.00358(5)
N1 0.0277(14) 0.0343(16) 0.0318(16) -0.0040(13) -0.0025(12) -0.0019(12)
N2 0.0285(14) 0.0264(14) 0.0253(14) -0.0019(11) -0.0050(11) -0.0035(11)
C1 0.0251(17) 0.048(2) 0.039(2) -0.0073(18) -0.0017(15) -0.0013(16)
C2 0.0260(17) 0.057(3) 0.042(2) -0.008(2) -0.0030(15) 0.0053(17)
C3 0.034(2) 0.048(2) 0.041(2) 0.0014(19) -0.0060(16) 0.0115(17)
C4 0.0338(19) 0.039(2) 0.039(2) 0.0009(17) -0.0052(16) 0.0038(16)
C5 0.0262(16) 0.0364(19) 0.0289(17) -0.0010(15) -0.0044(13) 0.0011(14)
C6 0.0269(16) 0.0279(17) 0.0291(17) -0.0017(14) -0.0055(13) 0.0000(13)
C7 0.0287(17) 0.0277(17) 0.0326(18) 0.0014(14) -0.0041(14) 0.0018(13)
C8 0.0268(16) 0.0296(17) 0.0314(18) -0.0028(14) -0.0010(13) 0.0004(13)
C9 0.0244(15) 0.0292(17) 0.0316(18) -0.0044(14) -0.0080(13) -0.0008(13)
C10 0.0295(16) 0.0279(17) 0.0249(16) -0.0023(13) -0.0030(12) 0.0014(13)
C11 0.0356(18) 0.0254(17) 0.0286(18) -0.0039(13) -0.0094(14) 0.0010(13)
C12 0.0353(18) 0.0303(18) 0.0304(18) -0.0019(15) -0.0073(14) 0.0021(15)
C13 0.042(2) 0.0334(19) 0.035(2) -0.0044(16) -0.0104(16) 0.0089(16)
C14 0.055(2) 0.0277(18) 0.035(2) 0.0016(16) -0.0079(17) 0.0074(17)
C15 0.049(2) 0.035(2) 0.033(2) 0.0036(16) -0.0046(17) -0.0008(17)
C16 0.0376(19) 0.0334(19) 0.0319(19) -0.0017(15) -0.0046(15) 0.0006(15)
C17 0.054(3) 0.056(3) 0.050(3) -0.007(2) 0.001(2) 0.018(2)
C18 0.062(3) 0.060(3) 0.061(3) 0.023(3) -0.006(3) 0.012(3)
C19 0.059(3) 0.070(3) 0.045(3) 0.012(2) 0.005(2) 0.001(3)
C20 0.0239(15) 0.0284(17) 0.0362(19) -0.0036(14) -0.0007(13) 0.0000(13)
C21 0.0278(17) 0.0345(19) 0.038(2) -0.0010(16) -0.0013(14) -0.0033(14)
C22 0.0291(17) 0.0283(17) 0.045(2) -0.0017(16) 0.0046(15) -0.0032(14)
C23 0.0275(17) 0.0302(18) 0.044(2) -0.0097(16) 0.0011(15) -0.0059(14)
C24 0.0302(17) 0.0349(19) 0.040(2) -0.0065(16) -0.0043(15) -0.0009(15)
C25 0.0317(18) 0.0301(18) 0.038(2) -0.0042(16) -0.0058(15) 0.0002(14)
C26 0.064(3) 0.037(2) 0.058(3) 0.011(2) -0.011(2) -0.006(2)
C27 0.062(3) 0.042(2) 0.062(3) -0.022(2) 0.012(2) -0.009(2)
C28 0.072(3) 0.047(3) 0.059(3) 0.000(2) -0.033(3) 0.001(2)
O1 0.059(2) 0.0512(19) 0.0461(18) 0.0022(15) -0.0001(15) 0.0274(16)
O2 0.095(3) 0.0364(17) 0.053(2) 0.0119(15) -0.0001(19) 0.0199(18)
O3 0.0581(19) 0.0499(19) 0.0483(19) 0.0175(15) 0.0058(15) 0.0042(15)
O4 0.0425(16) 0.0331(15) 0.059(2) 0.0090(14) -0.0039(14) -0.0076(12)
O5 0.0384(14) 0.0340(14) 0.0513(17) -0.0130(13) 0.0042(12) -0.0119(12)
O6 0.0475(17) 0.0386(16) 0.0527(19) -0.0043(14) -0.0218(14) -0.0049(13)
N3 0.0323(15) 0.0321(16) 0.0293(16) 0.0007(12) -0.0027(12) 0.0044(12)
C29 0.0380(19) 0.039(2) 0.036(2) -0.0033(17) 0.0027(16) -0.0028(16)
C30 0.051(2) 0.044(2) 0.044(2) 0.0014(19) 0.0097(19) -0.001(2)
C31 0.064(3) 0.052(3) 0.037(2) 0.005(2) 0.005(2) 0.008(2)
C32 0.058(3) 0.044(2) 0.034(2) 0.0011(18) -0.0090(19) 0.008(2)
C33 0.0368(19) 0.0362(19) 0.035(2) -0.0013(16) -0.0078(16) 0.0090(16)
C34 0.0334(18) 0.035(2) 0.039(2) -0.0074(17) -0.0108(15) 0.0041(15)
C35 0.0307(18) 0.037(2) 0.040(2) -0.0102(17) -0.0092(15) -0.0011(15)
C36 0.040(2) 0.046(2) 0.051(3) -0.005(2) -0.0092(19) -0.0134(19)
C37 0.043(2) 0.055(3) 0.073(4) -0.008(3) -0.012(2) -0.017(2)
C38 0.043(2) 0.067(3) 0.062(3) -0.021(3) -0.022(2) -0.010(2)
C39 0.047(2) 0.052(3) 0.045(2) -0.006(2) -0.0184(19) 0.004(2)
N4 0.0377(17) 0.0334(16) 0.0349(17) 0.0020(13) -0.0037(13) -0.0081(13)
C40 0.041(2) 0.053(3) 0.040(2) 0.002(2) 0.0035(17) -0.0090(19)
C41 0.058(3) 0.073(4) 0.050(3) 0.002(3) 0.011(2) -0.019(3)
C42 0.075(3) 0.059(3) 0.048(3) 0.008(2) 0.004(2) -0.026(3)
C43 0.075(3) 0.038(2) 0.045(3) 0.007(2) -0.009(2) -0.013(2)
C44 0.048(2) 0.0305(19) 0.041(2) 0.0029(17) -0.0106(18) -0.0080(17)
C45 0.043(2) 0.0259(18) 0.043(2) -0.0030(16) -0.0114(17) -0.0016(15)
C46 0.0309(17) 0.0261(17) 0.037(2) -0.0067(15) -0.0109(14) 0.0018(14)
C47 0.037(2) 0.039(2) 0.042(2) -0.0071(18) -0.0086(16) 0.0011(16)
C48 0.042(2) 0.052(3) 0.050(3) -0.020(2) -0.0081(19) 0.012(2)
C49 0.055(3) 0.041(2) 0.061(3) -0.016(2) -0.017(2) 0.013(2)
C50 0.056(3) 0.031(2) 0.056(3) -0.0030(19) -0.014(2) 0.0051(19)
P1 0.0656(8) 0.0410(6) 0.0505(7) 0.0050(5) -0.0117(6) -0.0021(6)
F10 0.077(2) 0.074(2) 0.095(3) 0.022(2) -0.026(2) -0.0165(19)
F11 0.175(4) 0.074(3) 0.055(2) 0.0156(19) -0.013(2) -0.014(3)
F12 0.115(3) 0.098(3) 0.123(4) 0.019(3) 0.025(3) 0.048(3)
F13 0.110(3) 0.114(4) 0.051(2) 0.003(2) -0.019(2) -0.026(2)
F14 0.105(3) 0.068(2) 0.145(4) -0.017(3) -0.018(3) 0.028(2)
F15 0.097(3) 0.106(3) 0.132(4) 0.049(3) -0.030(3) -0.046(3)

loop_
_atom_type_symbol
_atom_type_description
_atom_type_scat_dispersion_real
_atom_type_scat_dispersion_imag
_atom_type_scat_source
C C 0.0033 0.0016 'International Tables Vol C Tables 4.2.6.8 and 6.1.1.4'
H H 0.0000 0.0000 'International Tables Vol C Tables 4.2.6.8 and 6.1.1.4'
N N 0.0061 0.0033 'International Tables Vol C Tables 4.2.6.8 and 6.1.1.4'
O O 0.0106 0.0060 'International Tables Vol C Tables 4.2.6.8 and 6.1.1.4'
F F 0.0171 0.0103 'International Tables Vol C Tables 4.2.6.8 and 6.1.1.4'
P P 0.1023 0.0942 'International Tables Vol C Tables 4.2.6.8 and 6.1.1.4'
Ir Ir -1.4442 7.9887 'International Tables Vol C Tables 4.2.6.8 and 6.1.1.4'

loop_
_geom_angle_atom_site_label_1
_geom_angle_atom_site_label_2
_geom_angle_atom_site_label_3
_geom_angle
C35 Ir1 C46 87.34(15)
C35 Ir1 N4 91.88(16)
C46 Ir1 N4 80.21(16)
C35 Ir1 N3 81.01(16)
C46 Ir1 N3 94.30(15)
N4 Ir1 N3 171.26(13)
C35 Ir1 N1 92.83(14)
C46 Ir1 N1 178.76(15)
N4 Ir1 N1 101.01(13)
N3 Ir1 N1 84.52(12)
C35 Ir1 N2 166.46(14)
C46 Ir1 N2 104.66(13)
N4 Ir1 N2 96.28(12)
N3 Ir1 N2 91.67(12)
N1 Ir1 N2 75.04(11)
C5 N1 C1 118.4(3)
C5 N1 Ir1 115.2(2)
C1 N1 Ir1 124.7(3)
C10 N2 C6 117.1(3)
C10 N2 Ir1 129.5(2)
C6 N2 Ir1 112.1(2)
N1 C1 C2 122.3(4)
N1 C1 H1A 118.9
C2 C1 H1A 118.9
C1 C2 C3 119.3(4)
C1 C2 H2A 120.3
C3 C2 H2A 120.3
C2 C3 C4 118.9(4)
C2 C3 H3A 120.5
C4 C3 H3A 120.5
C5 C4 C3 119.2(4)
C5 C4 H4A 120.4
C3 C4 H4A 120.4
N1 C5 C4 121.6(3)
N1 C5 C6 114.9(3)
C4 C5 C6 123.4(3)
N2 C6 C7 122.5(3)
N2 C6 C5 115.8(3)
C7 C6 C5 121.6(3)
C6 C7 C8 120.6(3)
C6 C7 H7A 119.7
C8 C7 H7A 119.7
C9 C8 C7 115.9(3)
C9 C8 C20 121.9(3)
C7 C8 C20 122.1(3)
C8 C9 C10 121.4(3)
C8 C9 H9A 119.3
C10 C9 H9A 119.3
N2 C10 C9 122.2(3)
N2 C10 C11 119.4(3)
C9 C10 C11 118.2(3)
C16 C11 C12 121.7(3)
C16 C11 C10 117.1(3)
C12 C11 C10 120.9(4)
C11 C12 C13 118.4(4)
C11 C12 H12A 120.8
C13 C12 H12A 120.8
O1 C13 C14 115.5(4)
O1 C13 C12 123.7(4)
C14 C13 C12 120.8(4)
O2 C14 C13 119.9(4)
O2 C14 C15 120.0(4)
C13 C14 C15 119.8(4)
O3 C15 C16 124.2(4)
O3 C15 C14 115.6(4)
C16 C15 C14 120.1(4)
C11 C16 C15 119.1(4)
C11 C16 H16A 120.4
C15 C16 H16A 120.4
O1 C17 H17A 109.5
O1 C17 H17B 109.5
H17A C17 H17B 109.5
O1 C17 H17C 109.5
H17A C17 H17C 109.5
H17B C17 H17C 109.5
O2 C18 H18A 109.5
O2 C18 H18B 109.5
H18A C18 H18B 109.5
O2 C18 H18C 109.5
H18A C18 H18C 109.5
H18B C18 H18C 109.5
O3 C19 H19A 109.5
O3 C19 H19B 109.5
H19A C19 H19B 109.5
O3 C19 H19C 109.5
H19A C19 H19C 109.5
H19B C19 H19C 109.5
C21 C20 C25 119.9(3)
C21 C20 C8 120.4(3)
C25 C20 C8 119.7(3)
C20 C21 C22 119.7(4)
C20 C21 H21A 120.1
C22 C21 H21A 120.1
O4 C22 C21 124.2(4)
O4 C22 C23 115.4(3)
C21 C22 C23 120.3(4)
O5 C23 C24 121.1(4)
O5 C23 C22 119.4(4)
C24 C23 C22 119.5(3)
O6 C24 C23 115.6(3)
O6 C24 C25 123.9(4)
C23 C24 C25 120.5(4)
C24 C25 C20 120.0(4)
C24 C25 H25A 120.0
C20 C25 H25A 120.0
O4 C26 H26A 109.5
O4 C26 H26B 109.5
H26A C26 H26B 109.5
O4 C26 H26C 109.5
H26A C26 H26C 109.5
H26B C26 H26C 109.5
O5 C27 H27A 109.5
O5 C27 H27B 109.5
H27A C27 H27B 109.5
O5 C27 H27C 109.5
H27A C27 H27C 109.5
H27B C27 H27C 109.5
O6 C28 H28A 109.5
O6 C28 H28B 109.5
H28A C28 H28B 109.5
O6 C28 H28C 109.5
H28A C28 H28C 109.5
H28B C28 H28C 109.5
C13 O1 C17 118.1(4)
C14 O2 C18 116.6(4)
C15 O3 C19 116.6(4)
C22 O4 C26 116.7(3)
C23 O5 C27 115.9(3)
C24 O6 C28 117.3(3)
C29 N3 C33 119.5(4)
C29 N3 Ir1 126.3(3)
C33 N3 Ir1 114.2(3)
N3 C29 C30 123.1(4)
N3 C29 H29A 118.4
C30 C29 H29A 118.4
C29 C30 C31 117.5(4)
C29 C30 H30A 121.2
C31 C30 H30A 121.2
C32 C31 C30 119.8(4)
C32 C31 H31A 120.1
C30 C31 H31A 120.1
C31 C32 C33 120.3(4)
C31 C32 H32A 119.9
C33 C32 H32A 119.9
N3 C33 C32 119.7(4)
N3 C33 C34 114.6(4)
C32 C33 C34 125.7(4)
C39 C34 C35 120.2(4)
C39 C34 C33 123.8(4)
C35 C34 C33 115.9(3)
C36 C35 C34 118.6(4)
C36 C35 Ir1 127.7(3)
C34 C35 Ir1 113.4(3)
C37 C36 C35 120.5(5)
C37 C36 H36A 119.8
C35 C36 H36A 119.8
C38 C37 C36 120.4(5)
C38 C37 H37A 119.8
C36 C37 H37A 119.8
C39 C38 C37 120.1(4)
C39 C38 H38A 119.9
C37 C38 H38A 119.9
C38 C39 C34 120.2(5)
C38 C39 H39A 119.9
C34 C39 H39A 119.9
C40 N4 C44 120.7(4)
C40 N4 Ir1 123.7(3)
C44 N4 Ir1 115.4(3)
N4 C40 C41 122.1(5)
N4 C40 H40A 119.0
C41 C40 H40A 119.0
C40 C41 C42 118.1(5)
C40 C41 H41A 121.0
C42 C41 H41A 121.0
C43 C42 C41 120.0(5)
C43 C42 H42A 120.0
C41 C42 H42A 120.0
C42 C43 C44 119.9(5)
C42 C43 H43A 120.0
C44 C43 H43A 120.0
N4 C44 C43 119.2(4)
N4 C44 C45 114.3(4)
C43 C44 C45 126.5(4)
C46 C45 C50 120.6(4)
C46 C45 C44 115.5(4)
C50 C45 C44 123.9(4)
C45 C46 C47 117.8(4)
C45 C46 Ir1 114.5(3)
C47 C46 Ir1 127.7(3)
C48 C47 C46 120.3(4)
C48 C47 H47A 119.9
C46 C47 H47A 119.9
C49 C48 C47 121.0(5)
C49 C48 H48A 119.5
C47 C48 H48A 119.5
C48 C49 C50 119.9(4)
C48 C49 H49A 120.0
C50 C49 H49A 120.0
C49 C50 C45 120.3(5)
C49 C50 H50A 119.9
C45 C50 H50A 119.9
F12 P1 F14 178.8(3)
F12 P1 F15 92.9(3)
F14 P1 F15 88.2(3)
F12 P1 F10 89.0(3)
F14 P1 F10 90.0(2)
F15 P1 F10 177.8(3)
F12 P1 F11 90.4(3)
F14 P1 F11 88.9(3)
F15 P1 F11 91.2(3)
F10 P1 F11 90.0(2)
F12 P1 F13 87.3(3)
F14 P1 F13 93.3(3)
F15 P1 F13 89.4(3)
F10 P1 F13 89.5(2)
F11 P1 F13 177.7(3)

loop_
_geom_bond_atom_site_label_1
_geom_bond_atom_site_label_2
_geom_bond_distance
Ir1 C35 2.012(4)
Ir1 C46 2.012(4)
Ir1 N4 2.047(3)
Ir1 N3 2.053(3)
Ir1 N1 2.134(3)
Ir1 N2 2.204(3)
N1 C5 1.350(5)
N1 C1 1.353(5)
N2 C10 1.348(4)
N2 C6 1.362(5)
C1 C2 1.370(6)
C1 H1A 0.9500
C2 C3 1.377(7)
C2 H2A 0.9500
C3 C4 1.386(5)
C3 H3A 0.9500
C4 C5 1.382(6)
C4 H4A 0.9500
C5 C6 1.480(5)
C6 C7 1.386(5)
C7 C8 1.400(5)
C7 H7A 0.9500
C8 C9 1.386(5)
C8 C20 1.476(5)
C9 C10 1.387(5)
C9 H9A 0.9500
C10 C11 1.490(5)
C11 C16 1.389(6)
C11 C12 1.389(5)
C12 C13 1.398(5)
C12 H12A 0.9500
C13 O1 1.361(5)
C13 C14 1.389(6)
C14 O2 1.371(5)
C14 C15 1.396(6)
C15 O3 1.363(5)
C15 C16 1.394(6)
C16 H16A 0.9500
C17 O1 1.424(6)
C17 H17A 0.9800
C17 H17B 0.9800
C17 H17C 0.9800
C18 O2 1.412(6)
C18 H18A 0.9800
C18 H18B 0.9800
C18 H18C 0.9800
C19 O3 1.427(6)
C19 H19A 0.9800
C19 H19B 0.9800
C19 H19C 0.9800
C20 C21 1.393(5)
C20 C25 1.396(5)
C21 C22 1.394(5)
C21 H21A 0.9500
C22 O4 1.355(5)
C22 C23 1.400(6)
C23 O5 1.373(4)
C23 C24 1.384(6)
C24 O6 1.367(5)
C24 C25 1.391(5)
C25 H25A 0.9500
C26 O4 1.422(6)
C26 H26A 0.9800
C26 H26B 0.9800
C26 H26C 0.9800
C27 O5 1.420(5)
C27 H27A 0.9800
C27 H27B 0.9800
C27 H27C 0.9800
C28 O6 1.426(6)
C28 H28A 0.9800
C28 H28B 0.9800
C28 H28C 0.9800
N3 C29 1.337(5)
N3 C33 1.371(5)
C29 C30 1.383(6)
C29 H29A 0.9500
C30 C31 1.389(7)
C30 H30A 0.9500
C31 C32 1.380(7)
C31 H31A 0.9500
C32 C33 1.384(6)
C32 H32A 0.9500
C33 C34 1.455(6)
C34 C39 1.399(5)
C34 C35 1.405(6)
C35 C36 1.394(6)
C36 C37 1.394(6)
C36 H36A 0.9500
C37 C38 1.381(8)
C37 H37A 0.9500
C38 C39 1.377(8)
C38 H38A 0.9500
C39 H39A 0.9500
N4 C40 1.349(6)
N4 C44 1.362(5)
C40 C41 1.387(7)
C40 H40A 0.9500
C41 C42 1.394(9)
C41 H41A 0.9500
C42 C43 1.382(8)
C42 H42A 0.9500
C43 C44 1.406(6)
C43 H43A 0.9500
C44 C45 1.451(7)
C45 C46 1.398(6)
C45 C50 1.404(6)
C46 C47 1.402(6)
C47 C48 1.396(6)
C47 H47A 0.9500
C48 C49 1.368(8)
C48 H48A 0.9500
C49 C50 1.368(8)
C49 H49A 0.9500
C50 H50A 0.9500
P1 F12 1.565(4)
P1 F14 1.570(4)
P1 F15 1.572(4)
P1 F10 1.584(4)
P1 F11 1.584(4)
P1 F13 1.589(4)
